data_4503959
loop_
_publ_author_name
'Zhao, Ya-Hui'
'Xu, Hong-Bin'
'Shao, Kui-Zhan'
'Xing, Yan'
'Su, Zhong-Min'
'Ma, Jian-Fang'

_publ_section_title
;
 Syntheses, Characterization, and Luminescent Properties of Three 3D
 Lead&#x2212;Organic Frameworks with 1D Channels
;
_journal_issue 3
_journal_name_full 'Crystal Growth &amp; Design'
_journal_page_first 513
_journal_paper_doi 10.1021/cg060535p
_journal_volume 7
_journal_year 2007
_chemical_formula_moiety 'C24 H16 N4 O17 Pb4, 8(O0.62), 0.25(O4)'
_chemical_formula_sum 'C24 H16 N4 O23 Pb4'
_chemical_formula_weight 1557.17
_chemical_name_systematic
; 
 ? 
;
_space_group_IT_number 137
_symmetry_cell_setting tetragonal
_symmetry_space_group_name_Hall '-P 4ac 2a'
_symmetry_space_group_name_H-M 'P 42/n m c :2'
_atom_sites_solution_hydrogens geom
_atom_sites_solution_primary direct
_atom_sites_solution_secondary difmap
_audit_creation_method SHELXL-97
_cell_angle_alpha 90.00
_cell_angle_beta 90.00
_cell_angle_gamma 90.00
_cell_formula_units_Z 2
_cell_length_a 17.749(4)
_cell_length_b 17.749(4)
_cell_length_c 6.895(2)
_cell_measurement_temperature 293(2)
_cell_volume 2172.1(9)
_computing_structure_refinement 'SHELXL-97 (Sheldrick, 1997)'
_computing_structure_solution 'SHELXS-97 (Sheldrick, 1990)'
_diffrn_ambient_temperature 293(2)
_diffrn_measured_fraction_theta_full 1.000
_diffrn_measured_fraction_theta_max 0.999
_diffrn_radiation_monochromator graphite
_diffrn_radiation_source 'fine-focus sealed tube'
_diffrn_radiation_type MoK\a
_diffrn_radiation_wavelength 0.71073
_diffrn_reflns_av_R_equivalents 0.0725
_diffrn_reflns_av_sigmaI/netI 0.0487
_diffrn_reflns_limit_h_max 15
_diffrn_reflns_limit_h_min -23
_diffrn_reflns_limit_k_max 23
_diffrn_reflns_limit_k_min -23
_diffrn_reflns_limit_l_max 9
_diffrn_reflns_limit_l_min -9
_diffrn_reflns_number 12625
_diffrn_reflns_theta_full 25.00
_diffrn_reflns_theta_max 28.19
_diffrn_reflns_theta_min 1.62
_exptl_absorpt_coefficient_mu 15.536
_exptl_absorpt_correction_T_max 0.1181
_exptl_absorpt_correction_T_min 0.0667
_exptl_absorpt_correction_type multi-scan
_exptl_crystal_colour yellow
_exptl_crystal_density_diffrn 2.381
_exptl_crystal_density_method 'not measured'
_exptl_crystal_description block
_exptl_crystal_F_000 1400
_exptl_crystal_size_max 0.38
_exptl_crystal_size_mid 0.29
_exptl_crystal_size_min 0.24
_refine_diff_density_max 0.806
_refine_diff_density_min -1.294
_refine_diff_density_rms 0.217
_refine_ls_extinction_method none
_refine_ls_goodness_of_fit_ref 0.995
_refine_ls_hydrogen_treatment constr
_refine_ls_matrix_type full
_refine_ls_number_parameters 78
_refine_ls_number_reflns 1428
_refine_ls_number_restraints 0
_refine_ls_restrained_S_all 0.995
_refine_ls_R_factor_all 0.0667
_refine_ls_R_factor_gt 0.0393
_refine_ls_shift/su_max 5.159
_refine_ls_shift/su_mean 0.090
_refine_ls_structure_factor_coef Fsqd
_refine_ls_weighting_details 'calc w=1/[\s^2^(Fo^2^)+(0.0588P)^2^+0.0000P] where P=(Fo^2^+2Fc^2^)/3'
_refine_ls_weighting_scheme calc
_refine_ls_wR_factor_gt 0.1001
_refine_ls_wR_factor_ref 0.1062
_reflns_number_gt 888
_reflns_number_total 1428
_reflns_threshold_expression >2sigma(I)
_cod_data_source_file cg060535psi20060810_011505.cif
_cod_data_source_block 3
_cod_original_cell_volume 2171.9(10)
_cod_original_sg_symbol_H-M P42/nmc
_cod_database_code 4503959

loop_
_symmetry_equiv_pos_as_xyz
'x, y, z'
'-x+1/2, -y+1/2, z'
'-y+1/2, x, z+1/2'
'y, -x+1/2, z+1/2'
'-x, y+1/2, -z'
'x+1/2, -y, -z'
'y+1/2, x+1/2, -z+1/2'
'-y, -x, -z+1/2'
'-x, -y, -z'
'x-1/2, y-1/2, -z'
'y-1/2, -x, -z-1/2'
'-y, x-1/2, -z-1/2'
'x, -y-1/2, z'
'-x-1/2, y, z'
'-y-1/2, -x-1/2, z-1/2'
'y, x, z-1/2'

loop_
_atom_site_label
_atom_site_type_symbol
_atom_site_fract_x
_atom_site_fract_y
_atom_site_fract_z
_atom_site_U_iso_or_equiv
_atom_site_adp_type
_atom_site_occupancy
_atom_site_symmetry_multiplicity
_atom_site_calc_flag
_atom_site_refinement_flags
C1 C 0.4794(7) 0.6126(11) 0.7789(17) 0.107(4) Uani 1 1 d .
H1 H 0.4915 0.6631 0.7978 0.24(12) Uiso 1 1 calc R
C2 C 0.5336(8) 0.5615(8) 0.7809(17) 0.109(4) Uani 1 1 d .
H2 H 0.5832 0.5759 0.8025 2.0(13) Uiso 1 1 calc R
C3 C 0.5155(6) 0.4845(6) 0.7500 0.108(7) Uani 1 2 d S
C4 C 0.5734(7) 0.4266(7) 0.7500 0.108(6) Uani 1 2 d S
N1 N 0.4072(5) 0.5928(5) 0.7500 0.107(5) Uani 1 2 d S
O1 O 0.3549(3) 0.6451(3) 0.7500 0.103(4) Uani 1 2 d S
O2 O 0.7500 0.3274(4) 0.5992(10) 0.0469(17) Uani 1 2 d S
O3 O 0.6375(5) 0.4399(8) 0.7750(18) 0.183(6) Uani 1 1 d .
Pb1 Pb 0.7500 0.36050(2) 0.93301(6) 0.04827(19) Uani 1 2 d S
O3W O 0.2500 0.7500 0.7500 0.67(8) Uani 1 8 d S
O5 O 0.7500 0.4364(11) 0.472(3) 0.031(9) Uani 0.25(2) 2 d SP
O4 O 0.7500 0.549(3) 0.684(11) 0.98(9) Uani 1.24(7) 2 d SP

loop_
_atom_site_aniso_label
_atom_site_aniso_U_11
_atom_site_aniso_U_22
_atom_site_aniso_U_33
_atom_site_aniso_U_23
_atom_site_aniso_U_13
_atom_site_aniso_U_12
C1 0.085(8) 0.163(14) 0.073(7) 0.019(7) 0.005(6) 0.034(10)
C2 0.121(10) 0.133(11) 0.073(7) 0.020(7) 0.019(6) 0.054(10)
C3 0.144(11) 0.144(11) 0.038(7) 0.020(7) 0.020(7) 0.097(14)
C4 0.131(10) 0.131(10) 0.061(9) 0.016(8) 0.016(8) 0.060(15)
N1 0.127(8) 0.127(8) 0.065(7) 0.029(7) 0.029(7) 0.078(11)
O1 0.116(6) 0.116(6) 0.078(6) 0.024(5) 0.024(5) 0.072(7)
O2 0.044(4) 0.045(4) 0.051(4) 0.002(3) 0.000 0.000
O3 0.111(8) 0.299(14) 0.139(9) 0.026(11) 0.005(7) 0.106(10)
Pb1 0.0481(3) 0.0394(3) 0.0573(3) -0.00663(18) 0.000 0.000
O3W 0.64(12) 0.64(12) 0.7(3) 0.000 0.000 0.000
O5 0.031(14) 0.004(11) 0.058(18) -0.002(10) 0.000 0.000
O4 0.23(3) 0.72(8) 2.0(2) 1.16(12) 0.000 0.000

loop_
_atom_type_symbol
_atom_type_description
_atom_type_scat_dispersion_real
_atom_type_scat_dispersion_imag
_atom_type_scat_source
C C 0.0033 0.0016 'International Tables Vol C Tables 4.2.6.8 and 6.1.1.4'
H H 0.0000 0.0000 'International Tables Vol C Tables 4.2.6.8 and 6.1.1.4'
N N 0.0061 0.0033 'International Tables Vol C Tables 4.2.6.8 and 6.1.1.4'
O O 0.0106 0.0060 'International Tables Vol C Tables 4.2.6.8 and 6.1.1.4'
Pb Pb -3.3944 10.1111 'International Tables Vol C Tables 4.2.6.8 and 6.1.1.4'

loop_
_geom_angle_atom_site_label_1
_geom_angle_atom_site_label_2
_geom_angle_atom_site_label_3
_geom_angle
_geom_angle_site_symmetry_1
_geom_angle_site_symmetry_3
N1 C1 C2 121.1(18) . .
N1 C1 H1 119.5 . .
C2 C1 H1 119.5 . .
C1 C2 C3 119.7(16) . .
C1 C2 H2 120.2 . .
C3 C2 H2 120.2 . .
C2 C3 C2 117.2(16) . 8_666
C2 C3 C4 121.4(8) . .
C2 C3 C4 121.4(8) 8_666 .
O3 C4 O3 114(2) . 8_666
O3 C4 C3 122.8(11) . .
O3 C4 C3 122.8(11) 8_666 .
O1 N1 C1 119.3(10) . .
O1 N1 C1 119.3(10) . 8_666
C1 N1 C1 121(2) . 8_666
Pb1 O2 Pb1 103.3(2) . 12_657
Pb1 O2 Pb1 103.3(2) . 11_667
Pb1 O2 Pb1 109.3(3) 12_657 11_667
C4 O3 Pb1 132.6(12) . .
O2 Pb1 O2 73.1(3) . 12_657
O2 Pb1 O2 73.1(3) . 11_667
O2 Pb1 O2 69.7(3) 12_657 11_667
O2 Pb1 O3 74.7(3) . 14_755
O2 Pb1 O3 144.9(3) 12_657 14_755
O2 Pb1 O3 88.0(3) 11_667 14_755
O2 Pb1 O3 74.7(3) . .
O2 Pb1 O3 88.0(3) 12_657 .
O2 Pb1 O3 144.9(3) 11_667 .
O3 Pb1 O3 96.5(6) 14_755 .

loop_
_geom_bond_atom_site_label_1
_geom_bond_atom_site_label_2
_geom_bond_distance
_geom_bond_site_symmetry_2
C1 N1 1.344(14) .
C1 C2 1.322(18) .
C1 H1 0.9300 .
C2 C3 1.421(14) .
C2 H2 0.9300 .
C3 C2 1.421(15) 8_666
C3 C4 1.45(2) .
C4 O3 1.174(10) .
C4 O3 1.174(10) 8_666
N1 O1 1.312(14) .
N1 C1 1.344(14) 8_666
O2 Pb1 2.375(7) .
O2 Pb1 2.405(4) 12_657
O2 Pb1 2.405(4) 11_667
O3 Pb1 2.676(10) .
Pb1 O2 2.405(4) 12_657
Pb1 O2 2.405(4) 11_667
Pb1 O3 2.676(10) 14_755

loop_
_geom_torsion_atom_site_label_1
_geom_torsion_atom_site_label_2
_geom_torsion_atom_site_label_3
_geom_torsion_atom_site_label_4
_geom_torsion
_geom_torsion_site_symmetry_1
_geom_torsion_site_symmetry_4
N1 C1 C2 C3 0.7(16) . .
C1 C2 C3 C2 -0.3(8) . 8_666
C1 C2 C3 C4 179.7(8) . .
C2 C3 C4 O3 -0.1(9) . .
C2 C3 C4 O3 179.9(9) 8_666 .
C2 C3 C4 O3 179.9(9) . 8_666
C2 C3 C4 O3 -0.1(9) 8_666 8_666
C2 C1 N1 O1 179.6(8) . .
C2 C1 N1 C1 -0.4(8) . 8_666
O3 C4 O3 Pb1 -30.5(8) 8_666 .
C3 C4 O3 Pb1 149.5(8) . .
Pb1 O2 Pb1 O2 20.3(3) 12_657 12_657
Pb1 O2 Pb1 O2 -93.62(10) 11_667 12_657
Pb1 O2 Pb1 O2 93.62(10) 12_657 11_667
Pb1 O2 Pb1 O2 -20.3(3) 11_667 11_667
Pb1 O2 Pb1 O3 -173.7(4) 12_657 14_755
Pb1 O2 Pb1 O3 72.4(4) 11_667 14_755
Pb1 O2 Pb1 O3 -72.4(4) 12_657 .
Pb1 O2 Pb1 O3 173.7(4) 11_667 .
C4 O3 Pb1 O2 88.9(13) . .
C4 O3 Pb1 O2 15.9(12) . 12_657
C4 O3 Pb1 O2 65.1(14) . 11_667
C4 O3 Pb1 O3 161.0(10) . 14_755
